data_4516701
loop_
_publ_author_name
'Zhang, Baoxin'
'Jiao, Haijun'
'Michalik, Dirk'
'Klo\&s, Svenja'
'Deter, Lisa Marie'
'Selent, Detlef'
'Spannenberg, Anke'
'Franke, Robert'
'B\"orner, Armin'

_publ_section_title
;
 Hydrolysis Stability of Bidentate Phosphites Utilized as Modifying
 Ligands in the Rh-Catalyzedn-Regioselective Hydroformylation of Olefins
;
_journal_issue 11
_journal_name_full 'ACS Catalysis'
_journal_page_first 7554
_journal_paper_doi 10.1021/acscatal.6b02185
_journal_volume 6
_journal_year 2016
_chemical_formula_sum 'C26 H35 O5 P'
_chemical_formula_weight 458.51
_space_group_crystal_system monoclinic
_space_group_IT_number 14
_space_group_name_Hall '-P 2yn'
_space_group_name_H-M_alt 'P 1 21/n 1'
_atom_sites_solution_hydrogens geom
_audit_creation_method SHELXL-2014/7
_cell_angle_alpha 90
_cell_angle_beta 97.4269(8)
_cell_angle_gamma 90
_cell_formula_units_Z 4
_cell_length_a 9.4338(3)
_cell_length_b 11.4458(3)
_cell_length_c 23.1231(7)
_cell_measurement_reflns_used 9723
_cell_measurement_temperature 150(2)
_cell_measurement_theta_max 28.78
_cell_measurement_theta_min 2.51
_cell_volume 2475.83(13)
_computing_cell_refinement 'SAINT (Bruker, 2013)'
_computing_data_collection 'APEX2 (Bruker, 2014)'
_computing_data_reduction SAINT
_computing_structure_refinement 'SHELXL-2014/7 (Sheldrick, 2015)'
_computing_structure_solution 'SHELXS-97 (Sheldrick, 2008)'
_diffrn_ambient_temperature 150(2)
_diffrn_detector_area_resol_mean 8.3333
_diffrn_measured_fraction_theta_full 1.000
_diffrn_measured_fraction_theta_max 1.000
_diffrn_measurement_device_type 'Bruker APEX-II CCD'
_diffrn_measurement_method '\f and \w scans'
_diffrn_radiation_type MoK\a
_diffrn_radiation_wavelength 0.71073
_diffrn_reflns_av_R_equivalents 0.0212
_diffrn_reflns_av_unetI/netI 0.0101
_diffrn_reflns_Laue_measured_fraction_full 1.000
_diffrn_reflns_Laue_measured_fraction_max 1.000
_diffrn_reflns_limit_h_max 12
_diffrn_reflns_limit_h_min -12
_diffrn_reflns_limit_k_max 15
_diffrn_reflns_limit_k_min -15
_diffrn_reflns_limit_l_max 30
_diffrn_reflns_limit_l_min -30
_diffrn_reflns_number 65702
_diffrn_reflns_point_group_measured_fraction_full 1.000
_diffrn_reflns_point_group_measured_fraction_max 1.000
_diffrn_reflns_theta_full 25.242
_diffrn_reflns_theta_max 27.995
_diffrn_reflns_theta_min 1.776
_diffrn_source 'fine-focus sealed tube'
_exptl_absorpt_coefficient_mu 0.144
_exptl_absorpt_correction_T_max 0.94
_exptl_absorpt_correction_T_min 0.90
_exptl_absorpt_correction_type multi-scan
_exptl_absorpt_process_details 'SADABS (Bruker, 2014)'
_exptl_crystal_colour colourless
_exptl_crystal_density_diffrn 1.230
_exptl_crystal_description prism
_exptl_crystal_F_000 984
_exptl_crystal_size_max 0.512
_exptl_crystal_size_mid 0.505
_exptl_crystal_size_min 0.472
_refine_diff_density_max 0.335
_refine_diff_density_min -0.308
_refine_diff_density_rms 0.045
_refine_ls_extinction_method none
_refine_ls_goodness_of_fit_ref 1.035
_refine_ls_hydrogen_treatment constr
_refine_ls_matrix_type full
_refine_ls_number_parameters 299
_refine_ls_number_reflns 5980
_refine_ls_number_restraints 0
_refine_ls_restrained_S_all 1.035
_refine_ls_R_factor_all 0.0380
_refine_ls_R_factor_gt 0.0340
_refine_ls_shift/su_max 0.000
_refine_ls_shift/su_mean 0.000
_refine_ls_structure_factor_coef Fsqd
_refine_ls_weighting_details 'w=1/[\s^2^(Fo^2^)+(0.0530P)^2^+0.7660P] where P=(Fo^2^+2Fc^2^)/3'
_refine_ls_weighting_scheme calc
_refine_ls_wR_factor_gt 0.0920
_refine_ls_wR_factor_ref 0.0959
_reflns_Friedel_coverage 0.000
_reflns_number_gt 5408
_reflns_number_total 5980
_reflns_threshold_expression 'I > 2\s(I)'
_cod_data_source_file cs6b02185_si_005.cif
_cod_data_source_block AX0965
_cod_original_sg_symbol_H-M 'P 21/n'
_cod_database_code 4516701
_shelx_shelxl_version_number 2014/7
_shelx_space_group_comment
;
The symmetry employed for this shelxl refinement is uniquely defined
by the following loop, which should always be used as a source of
symmetry information in preference to the above space-group names.
They are only intended as comments.
;

loop_
_space_group_symop_operation_xyz
'x, y, z'
'-x+1/2, y+1/2, -z+1/2'
'-x, -y, -z'
'x-1/2, -y-1/2, z-1/2'

loop_
_atom_site_label
_atom_site_type_symbol
_atom_site_fract_x
_atom_site_fract_y
_atom_site_fract_z
_atom_site_U_iso_or_equiv
_atom_site_adp_type
_atom_site_occupancy
_atom_site_site_symmetry_order
_atom_site_calc_flag
_atom_site_refinement_flags_posn
_atom_site_refinement_flags_adp
C1 C 0.52650(11) 0.00995(9) 0.17873(5) 0.0243(2) Uani 1 1 d . .
C2 C 0.41627(10) -0.04597(9) 0.13678(4) 0.02036(19) Uani 1 1 d . .
C3 C 0.27030(11) -0.03245(8) 0.13968(4) 0.01889(19) Uani 1 1 d . .
C4 C 0.16762(10) -0.09165(8) 0.10131(4) 0.01915(19) Uani 1 1 d . .
C5 C 0.21978(10) -0.16148(9) 0.05917(4) 0.02005(19) Uani 1 1 d . .
H5 H 0.1524 -0.2016 0.0322 0.024 Uiso 1 1 calc R U
C6 C 0.36513(11) -0.17600(9) 0.05426(4) 0.02013(19) Uani 1 1 d . .
C7 C 0.46198(11) -0.11761(9) 0.09423(5) 0.0215(2) Uani 1 1 d . .
H7 H 0.5615 -0.1266 0.0926 0.026 Uiso 1 1 calc R U
C8 C 0.00731(10) -0.08375(9) 0.10683(4) 0.0211(2) Uani 1 1 d . .
C9 C -0.01807(12) -0.13372(10) 0.16626(5) 0.0279(2) Uani 1 1 d . .
H9A H -0.1200 -0.1285 0.1704 0.042 Uiso 1 1 calc R U
H9B H 0.0374 -0.0888 0.1975 0.042 Uiso 1 1 calc R U
H9C H 0.0121 -0.2157 0.1688 0.042 Uiso 1 1 calc R U
C10 C -0.08347(12) -0.15447(11) 0.05964(5) 0.0313(3) Uani 1 1 d . .
H10A H -0.0550 -0.2368 0.0628 0.047 Uiso 1 1 calc R U
H10B H -0.0690 -0.1246 0.0211 0.047 Uiso 1 1 calc R U
H10C H -0.1846 -0.1473 0.0648 0.047 Uiso 1 1 calc R U
C11 C -0.04622(12) 0.04315(10) 0.10143(6) 0.0304(2) Uani 1 1 d . .
H11A H -0.0290 0.0750 0.0636 0.046 Uiso 1 1 calc R U
H11B H 0.0051 0.0902 0.1328 0.046 Uiso 1 1 calc R U
H11C H -0.1489 0.0451 0.1044 0.046 Uiso 1 1 calc R U
C12 C 0.42002(11) -0.24993(9) 0.00649(5) 0.0235(2) Uani 1 1 d . .
C13 C 0.48995(14) -0.16758(11) -0.03395(5) 0.0340(3) Uani 1 1 d . .
H13A H 0.5269 -0.2133 -0.0646 0.051 Uiso 1 1 calc R U
H13B H 0.5687 -0.1253 -0.0113 0.051 Uiso 1 1 calc R U
H13C H 0.4188 -0.1116 -0.0518 0.051 Uiso 1 1 calc R U
C14 C 0.53104(13) -0.33889(11) 0.03381(6) 0.0325(3) Uani 1 1 d . .
H14A H 0.4858 -0.3926 0.0589 0.049 Uiso 1 1 calc R U
H14B H 0.6096 -0.2976 0.0571 0.049 Uiso 1 1 calc R U
H14C H 0.5684 -0.3832 0.0028 0.049 Uiso 1 1 calc R U
C15 C 0.30042(13) -0.31678(11) -0.03036(5) 0.0333(3) Uani 1 1 d . .
H15A H 0.2535 -0.3692 -0.0052 0.050 Uiso 1 1 calc R U
H15B H 0.3408 -0.3627 -0.0600 0.050 Uiso 1 1 calc R U
H15C H 0.2303 -0.2613 -0.0495 0.050 Uiso 1 1 calc R U
C16 C 0.37640(11) 0.33797(9) 0.16355(4) 0.0208(2) Uani 1 1 d . .
C17 C 0.28300(11) 0.43293(9) 0.15032(4) 0.0216(2) Uani 1 1 d . .
C18 C 0.34235(12) 0.54314(9) 0.16128(5) 0.0247(2) Uani 1 1 d . .
H18 H 0.2833 0.6098 0.1530 0.030 Uiso 1 1 calc R U
C19 C 0.48547(12) 0.55970(10) 0.18405(5) 0.0261(2) Uani 1 1 d . .
C20 C 0.57609(12) 0.46500(10) 0.19415(5) 0.0273(2) Uani 1 1 d . .
H20 H 0.6745 0.4756 0.2080 0.033 Uiso 1 1 calc R U
C21 C 0.51940(12) 0.35358(10) 0.18346(5) 0.0249(2) Uani 1 1 d . .
H21 H 0.5801 0.2874 0.1900 0.030 Uiso 1 1 calc R U
C22 C 0.12637(11) 0.41694(9) 0.12393(5) 0.0251(2) Uani 1 1 d . .
C23 C 0.12051(13) 0.34864(11) 0.06644(5) 0.0311(2) Uani 1 1 d . .
H23A H 0.0207 0.3387 0.0493 0.047 Uiso 1 1 calc R U
H23B H 0.1647 0.2718 0.0741 0.047 Uiso 1 1 calc R U
H23C H 0.1724 0.3919 0.0392 0.047 Uiso 1 1 calc R U
C24 C 0.04153(12) 0.35368(10) 0.16692(6) 0.0308(2) Uani 1 1 d . .
H24A H 0.0480 0.3981 0.2034 0.046 Uiso 1 1 calc R U
H24B H 0.0813 0.2754 0.1749 0.046 Uiso 1 1 calc R U
H24C H -0.0589 0.3473 0.1499 0.046 Uiso 1 1 calc R U
C25 C 0.05249(13) 0.53479(11) 0.10990(6) 0.0370(3) Uani 1 1 d . .
H25A H 0.0510 0.5793 0.1460 0.056 Uiso 1 1 calc R U
H25B H -0.0457 0.5215 0.0915 0.056 Uiso 1 1 calc R U
H25C H 0.1050 0.5789 0.0832 0.056 Uiso 1 1 calc R U
C26 C 0.66843(15) 0.69419(12) 0.21879(8) 0.0497(4) Uani 1 1 d . .
H26A H 0.6880 0.6532 0.2562 0.075 Uiso 1 1 calc R U
H26B H 0.6832 0.7782 0.2250 0.075 Uiso 1 1 calc R U
H26C H 0.7333 0.6655 0.1921 0.075 Uiso 1 1 calc R U
O1 O 0.32515(8) 0.22263(6) 0.15509(3) 0.02208(15) Uani 1 1 d . .
O2 O 0.22517(8) 0.03729(6) 0.18286(3) 0.02290(16) Uani 1 1 d . .
O3 O 0.47975(8) 0.08211(7) 0.21981(3) 0.02557(17) Uani 1 1 d . .
O4 O 0.65260(9) -0.00548(8) 0.18047(4) 0.0388(2) Uani 1 1 d . .
O5 O 0.52450(10) 0.67336(7) 0.19420(4) 0.0364(2) Uani 1 1 d . .
P1 P 0.32009(3) 0.14359(2) 0.21358(2) 0.02228(8) Uani 1 1 d . .

loop_
_atom_site_aniso_label
_atom_site_aniso_U_11
_atom_site_aniso_U_22
_atom_site_aniso_U_33
_atom_site_aniso_U_23
_atom_site_aniso_U_13
_atom_site_aniso_U_12
C1 0.0241(5) 0.0217(5) 0.0260(5) -0.0004(4) -0.0015(4) 0.0008(4)
C2 0.0205(4) 0.0183(4) 0.0219(5) 0.0007(4) 0.0013(4) 0.0000(3)
C3 0.0230(5) 0.0164(4) 0.0179(4) 0.0004(3) 0.0050(3) 0.0011(3)
C4 0.0188(4) 0.0191(4) 0.0200(4) 0.0020(4) 0.0043(3) 0.0003(3)
C5 0.0205(5) 0.0202(5) 0.0197(5) -0.0008(4) 0.0034(3) -0.0012(3)
C6 0.0214(5) 0.0188(4) 0.0210(5) 0.0002(4) 0.0059(4) 0.0008(4)
C7 0.0182(4) 0.0213(5) 0.0255(5) 0.0007(4) 0.0047(4) 0.0010(4)
C8 0.0183(4) 0.0215(5) 0.0243(5) -0.0006(4) 0.0058(4) 0.0002(4)
C9 0.0273(5) 0.0276(5) 0.0310(6) 0.0039(4) 0.0121(4) -0.0007(4)
C10 0.0188(5) 0.0400(6) 0.0351(6) -0.0088(5) 0.0035(4) -0.0025(4)
C11 0.0246(5) 0.0254(5) 0.0415(6) 0.0049(5) 0.0058(4) 0.0051(4)
C12 0.0231(5) 0.0241(5) 0.0246(5) -0.0041(4) 0.0077(4) 0.0006(4)
C13 0.0402(6) 0.0355(6) 0.0295(6) -0.0019(5) 0.0165(5) -0.0020(5)
C14 0.0323(6) 0.0285(6) 0.0375(6) -0.0049(5) 0.0077(5) 0.0080(5)
C15 0.0295(6) 0.0371(6) 0.0339(6) -0.0158(5) 0.0069(5) -0.0022(5)
C16 0.0264(5) 0.0187(5) 0.0177(4) -0.0012(3) 0.0040(4) -0.0007(4)
C17 0.0239(5) 0.0222(5) 0.0185(4) -0.0012(4) 0.0024(4) 0.0004(4)
C18 0.0278(5) 0.0207(5) 0.0251(5) 0.0018(4) 0.0011(4) 0.0004(4)
C19 0.0302(5) 0.0229(5) 0.0242(5) 0.0033(4) 0.0005(4) -0.0058(4)
C20 0.0248(5) 0.0292(5) 0.0271(5) 0.0046(4) -0.0004(4) -0.0036(4)
C21 0.0250(5) 0.0252(5) 0.0242(5) 0.0021(4) 0.0014(4) 0.0026(4)
C22 0.0224(5) 0.0228(5) 0.0293(5) -0.0025(4) 0.0007(4) 0.0015(4)
C23 0.0282(5) 0.0363(6) 0.0274(6) -0.0056(5) -0.0024(4) 0.0001(5)
C24 0.0271(5) 0.0289(6) 0.0378(6) -0.0059(5) 0.0094(5) -0.0006(4)
C25 0.0295(6) 0.0271(6) 0.0517(8) 0.0011(5) -0.0052(5) 0.0051(5)
C26 0.0397(7) 0.0303(7) 0.0730(10) 0.0073(7) -0.0158(7) -0.0148(5)
O1 0.0276(4) 0.0180(3) 0.0204(3) -0.0017(3) 0.0023(3) 0.0002(3)
O2 0.0252(4) 0.0218(4) 0.0228(4) -0.0049(3) 0.0073(3) -0.0012(3)
O3 0.0292(4) 0.0235(4) 0.0223(4) -0.0022(3) -0.0033(3) 0.0017(3)
O4 0.0224(4) 0.0422(5) 0.0494(5) -0.0152(4) -0.0050(4) 0.0022(4)
O5 0.0357(5) 0.0230(4) 0.0465(5) 0.0047(4) -0.0094(4) -0.0081(3)
P1 0.02812(15) 0.02059(14) 0.01826(13) -0.00273(9) 0.00345(10) -0.00040(10)

loop_
_atom_type_symbol
_atom_type_description
_atom_type_scat_dispersion_real
_atom_type_scat_dispersion_imag
_atom_type_scat_source
C C 0.0033 0.0016 'International Tables Vol C Tables 4.2.6.8 and 6.1.1.4'
H H 0.0000 0.0000 'International Tables Vol C Tables 4.2.6.8 and 6.1.1.4'
O O 0.0106 0.0060 'International Tables Vol C Tables 4.2.6.8 and 6.1.1.4'
P P 0.1023 0.0942 'International Tables Vol C Tables 4.2.6.8 and 6.1.1.4'

loop_
_geom_angle_atom_site_label_1
_geom_angle_atom_site_label_2
_geom_angle_atom_site_label_3
_geom_angle
O4 C1 O3 118.13(10)
O4 C1 C2 124.84(10)
O3 C1 C2 117.00(9)
C7 C2 C3 119.81(9)
C7 C2 C1 117.69(9)
C3 C2 C1 122.46(9)
O2 C3 C2 119.66(9)
O2 C3 C4 118.86(9)
C2 C3 C4 121.44(9)
C5 C4 C3 116.17(9)
C5 C4 C8 122.03(9)
C3 C4 C8 121.76(9)
C4 C5 C6 124.12(9)
C4 C5 H5 117.9
C6 C5 H5 117.9
C7 C6 C5 117.20(9)
C7 C6 C12 119.47(9)
C5 C6 C12 123.31(9)
C6 C7 C2 121.22(9)
C6 C7 H7 119.4
C2 C7 H7 119.4
C10 C8 C9 107.68(9)
C10 C8 C4 112.09(8)
C9 C8 C4 108.74(8)
C10 C8 C11 107.13(9)
C9 C8 C11 109.69(9)
C4 C8 C11 111.43(8)
C8 C9 H9A 109.5
C8 C9 H9B 109.5
H9A C9 H9B 109.5
C8 C9 H9C 109.5
H9A C9 H9C 109.5
H9B C9 H9C 109.5
C8 C10 H10A 109.5
C8 C10 H10B 109.5
H10A C10 H10B 109.5
C8 C10 H10C 109.5
H10A C10 H10C 109.5
H10B C10 H10C 109.5
C8 C11 H11A 109.5
C8 C11 H11B 109.5
H11A C11 H11B 109.5
C8 C11 H11C 109.5
H11A C11 H11C 109.5
H11B C11 H11C 109.5
C15 C12 C6 112.59(8)
C15 C12 C13 108.18(10)
C6 C12 C13 108.16(9)
C15 C12 C14 108.19(10)
C6 C12 C14 110.19(9)
C13 C12 C14 109.48(9)
C12 C13 H13A 109.5
C12 C13 H13B 109.5
H13A C13 H13B 109.5
C12 C13 H13C 109.5
H13A C13 H13C 109.5
H13B C13 H13C 109.5
C12 C14 H14A 109.5
C12 C14 H14B 109.5
H14A C14 H14B 109.5
C12 C14 H14C 109.5
H14A C14 H14C 109.5
H14B C14 H14C 109.5
C12 C15 H15A 109.5
C12 C15 H15B 109.5
H15A C15 H15B 109.5
C12 C15 H15C 109.5
H15A C15 H15C 109.5
H15B C15 H15C 109.5
C21 C16 C17 122.02(9)
C21 C16 O1 118.05(9)
C17 C16 O1 119.92(9)
C18 C17 C16 115.79(9)
C18 C17 C22 121.67(9)
C16 C17 C22 122.52(9)
C17 C18 C19 122.59(10)
C17 C18 H18 118.7
C19 C18 H18 118.7
O5 C19 C20 124.88(10)
O5 C19 C18 114.86(10)
C20 C19 C18 120.26(10)
C19 C20 C21 118.26(10)
C19 C20 H20 120.9
C21 C20 H20 120.9
C16 C21 C20 120.95(10)
C16 C21 H21 119.5
C20 C21 H21 119.5
C25 C22 C17 111.53(9)
C25 C22 C24 106.91(9)
C17 C22 C24 110.75(9)
C25 C22 C23 107.45(10)
C17 C22 C23 109.25(9)
C24 C22 C23 110.89(9)
C22 C23 H23A 109.5
C22 C23 H23B 109.5
H23A C23 H23B 109.5
C22 C23 H23C 109.5
H23A C23 H23C 109.5
H23B C23 H23C 109.5
C22 C24 H24A 109.5
C22 C24 H24B 109.5
H24A C24 H24B 109.5
C22 C24 H24C 109.5
H24A C24 H24C 109.5
H24B C24 H24C 109.5
C22 C25 H25A 109.5
C22 C25 H25B 109.5
H25A C25 H25B 109.5
C22 C25 H25C 109.5
H25A C25 H25C 109.5
H25B C25 H25C 109.5
O5 C26 H26A 109.5
O5 C26 H26B 109.5
H26A C26 H26B 109.5
O5 C26 H26C 109.5
H26A C26 H26C 109.5
H26B C26 H26C 109.5
C16 O1 P1 116.73(6)
C3 O2 P1 122.97(6)
C1 O3 P1 124.50(7)
C19 O5 C26 116.81(10)
O2 P1 O1 97.28(4)
O2 P1 O3 99.47(4)
O1 P1 O3 100.62(4)

loop_
_geom_bond_atom_site_label_1
_geom_bond_atom_site_label_2
_geom_bond_distance
C1 O4 1.1982(14)
C1 O3 1.3737(13)
C1 C2 1.4735(14)
C2 C7 1.3914(14)
C2 C3 1.3960(14)
C3 O2 1.3874(12)
C3 C4 1.4009(14)
C4 C5 1.3979(14)
C4 C8 1.5367(13)
C5 C6 1.4004(13)
C5 H5 0.9500
C6 C7 1.3846(14)
C6 C12 1.5336(13)
C7 H7 0.9500
C8 C10 1.5289(15)
C8 C9 1.5356(15)
C8 C11 1.5375(15)
C9 H9A 0.9800
C9 H9B 0.9800
C9 H9C 0.9800
C10 H10A 0.9800
C10 H10B 0.9800
C10 H10C 0.9800
C11 H11A 0.9800
C11 H11B 0.9800
C11 H11C 0.9800
C12 C15 1.5285(15)
C12 C13 1.5354(15)
C12 C14 1.5367(16)
C13 H13A 0.9800
C13 H13B 0.9800
C13 H13C 0.9800
C14 H14A 0.9800
C14 H14B 0.9800
C14 H14C 0.9800
C15 H15A 0.9800
C15 H15B 0.9800
C15 H15C 0.9800
C16 C21 1.3796(15)
C16 C17 1.4076(14)
C16 O1 1.4109(12)
C17 C18 1.3901(14)
C17 C22 1.5350(14)
C18 C19 1.3973(15)
C18 H18 0.9500
C19 O5 1.3640(13)
C19 C20 1.3815(16)
C20 C21 1.3926(15)
C20 H20 0.9500
C21 H21 0.9500
C22 C25 1.5336(15)
C22 C24 1.5357(16)
C22 C23 1.5369(15)
C23 H23A 0.9800
C23 H23B 0.9800
C23 H23C 0.9800
C24 H24A 0.9800
C24 H24B 0.9800
C24 H24C 0.9800
C25 H25A 0.9800
C25 H25B 0.9800
C25 H25C 0.9800
C26 O5 1.4227(15)
C26 H26A 0.9800
C26 H26B 0.9800
C26 H26C 0.9800
O1 P1 1.6328(8)
O2 P1 1.6194(8)
O3 P1 1.6518(8)

loop_
_geom_torsion_atom_site_label_1
_geom_torsion_atom_site_label_2
_geom_torsion_atom_site_label_3
_geom_torsion_atom_site_label_4
_geom_torsion
O4 C1 C2 C7 -3.28(17)
O3 C1 C2 C7 178.84(9)
O4 C1 C2 C3 174.57(11)
O3 C1 C2 C3 -3.31(15)
C7 C2 C3 O2 178.78(9)
C1 C2 C3 O2 0.98(15)
C7 C2 C3 C4 1.40(15)
C1 C2 C3 C4 -176.40(9)
O2 C3 C4 C5 -179.34(8)
C2 C3 C4 C5 -1.95(14)
O2 C3 C4 C8 -1.58(14)
C2 C3 C4 C8 175.81(9)
C3 C4 C5 C6 1.02(15)
C8 C4 C5 C6 -176.73(9)
C4 C5 C6 C7 0.47(15)
C4 C5 C6 C12 -177.98(9)
C5 C6 C7 C2 -1.10(15)
C12 C6 C7 C2 177.41(9)
C3 C2 C7 C6 0.20(15)
C1 C2 C7 C6 178.11(9)
C5 C4 C8 C10 -3.09(14)
C3 C4 C8 C10 179.28(9)
C5 C4 C8 C9 115.85(10)
C3 C4 C8 C9 -61.78(12)
C5 C4 C8 C11 -123.13(11)
C3 C4 C8 C11 59.24(13)
C7 C6 C12 C15 174.90(10)
C5 C6 C12 C15 -6.69(15)
C7 C6 C12 C13 -65.62(12)
C5 C6 C12 C13 112.79(11)
C7 C6 C12 C14 54.02(13)
C5 C6 C12 C14 -127.57(11)
C21 C16 C17 C18 -3.01(15)
O1 C16 C17 C18 178.63(9)
C21 C16 C17 C22 175.41(10)
O1 C16 C17 C22 -2.94(15)
C16 C17 C18 C19 -0.08(16)
C22 C17 C18 C19 -178.52(10)
C17 C18 C19 O5 -177.57(10)
C17 C18 C19 C20 2.99(17)
O5 C19 C20 C21 177.86(11)
C18 C19 C20 C21 -2.76(17)
C17 C16 C21 C20 3.27(16)
O1 C16 C21 C20 -178.34(9)
C19 C20 C21 C16 -0.27(17)
C18 C17 C22 C25 2.44(15)
C16 C17 C22 C25 -175.89(10)
C18 C17 C22 C24 -116.50(11)
C16 C17 C22 C24 65.16(13)
C18 C17 C22 C23 121.07(11)
C16 C17 C22 C23 -57.26(13)
C21 C16 O1 P1 68.86(11)
C17 C16 O1 P1 -112.71(9)
C2 C3 O2 P1 25.53(12)
C4 C3 O2 P1 -157.02(7)
O4 C1 O3 P1 161.41(9)
C2 C1 O3 P1 -20.56(13)
C20 C19 O5 C26 -2.15(18)
C18 C19 O5 C26 178.44(12)
C3 O2 P1 O1 62.01(8)
C3 O2 P1 O3 -40.10(8)
C16 O1 P1 O2 168.15(7)
C16 O1 P1 O3 -90.74(7)
C1 O3 P1 O2 38.13(9)
C1 O3 P1 O1 -61.19(9)
